data_4511165
loop_
_publ_author_name
'Xie, Yun-Peng'
'Yang, Jin'
'Ma, Jian-Fang'
'Ma, Ji-Cheng'
'Zhang, Lai-Ping'
'Jia, Zhi-Fang'
'Su, Zhong-Min'

_publ_section_title
;
 Tin Alkylarsonate Clusters: C&#x2212;H&#x00B7;&#x00B7;&#x00B7;X (X = Cl,
 O, and \p) Interaction-Mediated Supramolecular Formation
;
_journal_issue 9
_journal_name_full 'Crystal Growth &amp; Design'
_journal_page_first 3881
_journal_paper_doi 10.1021/cg8008877
_journal_volume 9
_journal_year 2009
_chemical_formula_sum 'C24 H58 As4 Cl6 O20 Sn6'
_chemical_formula_weight 1891.22
_chemical_name_systematic
;
 ?
;
_space_group_IT_number 15
_symmetry_cell_setting monoclinic
_symmetry_space_group_name_Hall '-C 2yc'
_symmetry_space_group_name_H-M 'C 1 2/c 1'
_atom_sites_solution_hydrogens geom
_atom_sites_solution_primary direct
_atom_sites_solution_secondary difmap
_audit_creation_method SHELXL-97
_cell_angle_alpha 90.00
_cell_angle_beta 118.884(18)
_cell_angle_gamma 90.00
_cell_formula_units_Z 4
_cell_length_a 21.872(12)
_cell_length_b 18.304(8)
_cell_length_c 15.823(8)
_cell_measurement_reflns_used Total
_cell_measurement_temperature 293(2)
_cell_measurement_theta_max 27.48
_cell_measurement_theta_min 3.01
_cell_volume 5547(5)
_computing_cell_refinement PROCESS-AUTO
_computing_data_collection PROCESS-AUTO
_computing_data_reduction PROCESS-AUTO
_computing_structure_refinement 'SHELXL-97 (Sheldrick, 1997)'
_computing_structure_solution 'SHELXL-97 (Sheldrick, 1997)'
_diffrn_ambient_temperature 293(2)
_diffrn_detector_area_resol_mean 10.0
_diffrn_measured_fraction_theta_full 0.993
_diffrn_measured_fraction_theta_max 0.992
_diffrn_measurement_device_type 'Rigaku RAXIS-RAPID'
_diffrn_measurement_method '\w scan'
_diffrn_radiation_monochromator graphite
_diffrn_radiation_source 'fine-focus sealed tube'
_diffrn_radiation_type MoK\a
_diffrn_radiation_wavelength 0.71073
_diffrn_reflns_av_R_equivalents 0.0974
_diffrn_reflns_av_sigmaI/netI 0.0920
_diffrn_reflns_limit_h_max 27
_diffrn_reflns_limit_h_min -28
_diffrn_reflns_limit_k_max 23
_diffrn_reflns_limit_k_min -23
_diffrn_reflns_limit_l_max 20
_diffrn_reflns_limit_l_min -20
_diffrn_reflns_number 26070
_diffrn_reflns_theta_full 25.00
_diffrn_reflns_theta_max 27.48
_diffrn_reflns_theta_min 3.01
_exptl_absorpt_coefficient_mu 5.378
_exptl_absorpt_correction_T_max 0.554
_exptl_absorpt_correction_T_min 0.447
_exptl_absorpt_correction_type multi-scan
_exptl_absorpt_process_details
;
Higashi,T (1995) Program for absorption correction. 
Rigaku Corporation, Tokyo, Japan.
;
_exptl_crystal_colour colorless
_exptl_crystal_density_diffrn 2.265
_exptl_crystal_density_method 'not measured'
_exptl_crystal_description block
_exptl_crystal_F_000 3584
_exptl_crystal_size_max 0.218
_exptl_crystal_size_mid 0.126
_exptl_crystal_size_min 0.110
_refine_diff_density_max 1.308
_refine_diff_density_min -0.714
_refine_diff_density_rms 0.124
_refine_ls_extinction_method none
_refine_ls_goodness_of_fit_ref 1.027
_refine_ls_hydrogen_treatment constr
_refine_ls_matrix_type full
_refine_ls_number_parameters 266
_refine_ls_number_reflns 6316
_refine_ls_number_restraints 7
_refine_ls_restrained_S_all 1.033
_refine_ls_R_factor_all 0.2048
_refine_ls_R_factor_gt 0.0782
_refine_ls_shift/su_max 0.000
_refine_ls_shift/su_mean 0.000
_refine_ls_structure_factor_coef Fsqd
_refine_ls_weighting_details 'calc w=1/[\s^2^(Fo^2^)+(0.0897P)^2^+0.0000P] where P=(Fo^2^+2Fc^2^)/3'
_refine_ls_weighting_scheme calc
_refine_ls_wR_factor_gt 0.1761
_refine_ls_wR_factor_ref 0.2254
_reflns_number_gt 2301
_reflns_number_total 6316
_reflns_threshold_expression >2sigma(I)
_cod_data_source_file cg8008877_si_002.cif
_cod_data_source_block compound-2
_cod_depositor_comments
;
The following automatic conversions were performed:

'_symmetry_cell_setting' value 'Monoclinic' changed to 'monoclinic'
according to
/usr/data/users/saulius/automatic-downloads/retrospective/ACS/lib/dictionaries/cif_core.dic
dictionary named 'cif_core.dic' version 2.4.2 from 2011-04-26.

Automatic conversion script
Id: cif_fix_values 2281 2013-09-26 08:29:07Z andrius 
;
_cod_original_cell_volume 5546(5)
_cod_original_sg_symbol_H-M C2/c
_cod_database_code 4511165

loop_
_symmetry_equiv_pos_as_xyz
'x, y, z'
'-x, y, -z+1/2'
'x+1/2, y+1/2, z'
'-x+1/2, y+1/2, -z+1/2'
'-x, -y, -z'
'x, -y, z-1/2'
'-x+1/2, -y+1/2, -z'
'x+1/2, -y+1/2, z-1/2'

loop_
_atom_site_label
_atom_site_type_symbol
_atom_site_fract_x
_atom_site_fract_y
_atom_site_fract_z
_atom_site_U_iso_or_equiv
_atom_site_adp_type
_atom_site_occupancy
_atom_site_symmetry_multiplicity
_atom_site_calc_flag
_atom_site_refinement_flags
C1 C 0.0744(10) 0.4608(12) -0.052(2) 0.239(14) Uani 1 1 d D
H1A H 0.0292 0.4439 -0.1019 0.286 Uiso 1 1 calc R
H1B H 0.0693 0.4732 0.0037 0.286 Uiso 1 1 calc R
C2 C 0.0905(18) 0.5268(18) -0.086(3) 0.320(18) Uiso 1 1 d D
H2A H 0.0928 0.5171 -0.1450 0.384 Uiso 1 1 calc R
H2B H 0.1354 0.5456 -0.0381 0.384 Uiso 1 1 calc R
C3 C 0.0346(11) 0.5813(10) -0.1056(16) 0.227(13) Uani 1 1 d .
H3A H 0.0452 0.6263 -0.1272 0.341 Uiso 1 1 calc R
H3B H 0.0321 0.5899 -0.0475 0.341 Uiso 1 1 calc R
H3C H -0.0094 0.5629 -0.1547 0.341 Uiso 1 1 calc R
C4 C 0.1153(9) 0.0157(9) -0.0247(13) 0.152(7) Uani 1 1 d D
H4A H 0.1417 -0.0147 -0.0458 0.182 Uiso 1 1 calc R
H4B H 0.1199 -0.0057 0.0342 0.182 Uiso 1 1 calc R
C5 C 0.0410(9) 0.0126(9) -0.0990(16) 0.195(10) Uani 1 1 d D
H5A H 0.0348 0.0327 -0.1594 0.234 Uiso 1 1 calc R
H5B H 0.0128 0.0405 -0.0786 0.234 Uiso 1 1 calc R
C6 C 0.0196(13) -0.0681(10) -0.1116(15) 0.218(12) Uani 1 1 d D
H6A H -0.0285 -0.0725 -0.1598 0.327 Uiso 1 1 calc R
H6B H 0.0259 -0.0872 -0.0514 0.327 Uiso 1 1 calc R
H6C H 0.0481 -0.0951 -0.1316 0.327 Uiso 1 1 calc R
C7 C 0.2225(13) 0.1170(11) 0.2860(18) 0.195(10) Uani 1 1 d D
H7A H 0.2438 0.0715 0.2820 0.234 Uiso 1 1 calc R
H7B H 0.1724 0.1101 0.2565 0.234 Uiso 1 1 calc R
C8 C 0.2526(16) 0.1415(17) 0.3905(18) 0.274(16) Uani 1 1 d D
H8A H 0.2433 0.1050 0.4264 0.411 Uiso 1 1 calc R
H8B H 0.2313 0.1868 0.3929 0.411 Uiso 1 1 calc R
H8C H 0.3021 0.1482 0.4183 0.411 Uiso 1 1 calc R
C9 C 0.2077(11) 0.3945(11) 0.2632(16) 0.172(8) Uani 1 1 d D
H9A H 0.1572 0.3963 0.2327 0.206 Uiso 1 1 calc R
H9B H 0.2242 0.4398 0.2494 0.206 Uiso 1 1 calc R
C10 C 0.2381(15) 0.3849(14) 0.3696(16) 0.237(13) Uani 1 1 d D
H10A H 0.2239 0.4248 0.3955 0.355 Uiso 1 1 calc R
H10B H 0.2881 0.3839 0.3992 0.355 Uiso 1 1 calc R
H10C H 0.2217 0.3398 0.3825 0.355 Uiso 1 1 calc R
C11 C 0.4348(10) 0.2667(10) 0.3215(15) 0.172(9) Uani 1 1 d D
H11A H 0.4549 0.3121 0.3146 0.206 Uiso 1 1 calc R
H11B H 0.4608 0.2261 0.3152 0.206 Uiso 1 1 calc R
C12 C 0.4354(15) 0.2640(15) 0.417(2) 0.31(2) Uani 1 1 d D
H12A H 0.4826 0.2677 0.4686 0.465 Uiso 1 1 calc R
H12B H 0.4155 0.2187 0.4225 0.465 Uiso 1 1 calc R
H12C H 0.4084 0.3039 0.4211 0.465 Uiso 1 1 calc R
O5 O 0.2171(5) 0.4076(4) 0.0626(7) 0.106(3) Uani 1 1 d .
O6 O 0.1070(4) 0.3233(4) 0.0384(7) 0.108(3) Uani 1 1 d .
O7 O 0.3622(4) 0.1677(4) 0.1091(6) 0.102(3) Uani 1 1 d .
O10 O 0.1488(4) 0.1512(4) -0.0900(6) 0.102(3) Uani 1 1 d .
O9 O 0.1190(5) 0.1638(5) 0.0495(7) 0.117(3) Uani 1 1 d .
O8 O 0.2400(4) 0.0927(4) 0.0881(6) 0.100(3) Uani 1 1 d .
O4 O 0.2410(4) 0.2523(3) 0.1013(6) 0.091(2) Uani 1 1 d .
O1 O 0.3593(5) 0.2617(4) 0.2484(6) 0.117(3) Uani 1 1 d .
O3 O 0.2300(5) 0.3319(5) 0.2263(7) 0.116(3) Uani 1 1 d .
O2 O 0.2395(5) 0.1770(5) 0.2376(7) 0.115(3) Uani 1 1 d .
As1 As 0.13866(8) 0.37905(7) -0.01643(13) 0.1114(6) Uani 1 1 d .
As2 As 0.15655(8) 0.10964(7) 0.00474(11) 0.1038(6) Uani 1 1 d .
Sn1 Sn 0.29572(5) 0.34482(5) 0.16430(7) 0.0997(4) Uani 1 1 d .
Sn2 Sn 0.30650(5) 0.16745(5) 0.17794(7) 0.1026(4) Uani 1 1 d .
Sn3 Sn 0.16327(6) 0.24923(5) 0.13957(8) 0.1077(4) Uani 1 1 d .
Cl1 Cl 0.3587(2) 0.4401(2) 0.2690(3) 0.1476(18) Uani 1 1 d .
Cl2 Cl 0.3805(2) 0.0842(2) 0.2954(3) 0.1452(17) Uani 1 1 d .
Cl3 Cl 0.0876(3) 0.2490(2) 0.2048(5) 0.169(2) Uani 1 1 d .

loop_
_atom_site_aniso_label
_atom_site_aniso_U_11
_atom_site_aniso_U_22
_atom_site_aniso_U_33
_atom_site_aniso_U_23
_atom_site_aniso_U_13
_atom_site_aniso_U_12
C1 0.100(14) 0.144(17) 0.37(3) 0.05(2) 0.029(17) 0.004(12)
C3 0.21(2) 0.128(14) 0.25(2) 0.010(15) 0.028(18) 0.124(15)
C4 0.125(14) 0.144(15) 0.142(14) 0.018(12) 0.030(12) -0.028(11)
C5 0.15(2) 0.16(2) 0.23(2) 0.036(17) 0.055(19) -0.006(15)
C6 0.28(3) 0.140(17) 0.200(19) -0.051(15) 0.09(2) -0.131(18)
C7 0.23(2) 0.133(17) 0.27(3) 0.07(2) 0.16(2) 0.035(16)
C8 0.31(4) 0.34(4) 0.19(2) 0.07(3) 0.14(3) 0.08(3)
C9 0.174(19) 0.153(18) 0.22(2) -0.016(17) 0.122(19) -0.020(14)
C10 0.31(3) 0.27(3) 0.20(2) -0.10(2) 0.17(3) -0.09(3)
C11 0.136(16) 0.146(16) 0.128(14) -0.013(12) -0.020(12) -0.021(11)
C12 0.21(3) 0.35(5) 0.19(3) 0.00(2) -0.04(2) -0.04(2)
O5 0.124(7) 0.052(4) 0.136(7) 0.003(5) 0.058(6) 0.008(4)
O6 0.098(6) 0.080(5) 0.140(7) -0.004(5) 0.053(6) 0.002(5)
O7 0.101(6) 0.086(6) 0.096(6) 0.012(5) 0.030(5) -0.002(4)
O10 0.088(6) 0.083(5) 0.107(6) -0.010(5) 0.026(5) -0.004(4)
O9 0.096(6) 0.097(6) 0.137(8) -0.018(6) 0.039(6) -0.020(5)
O8 0.093(6) 0.064(5) 0.106(6) 0.005(4) 0.019(5) -0.005(4)
O4 0.083(5) 0.067(5) 0.094(5) -0.005(4) 0.019(4) 0.003(4)
O1 0.107(7) 0.092(6) 0.092(6) -0.008(5) 0.000(5) -0.017(5)
O3 0.131(8) 0.076(6) 0.141(8) -0.025(5) 0.066(7) -0.016(5)
O2 0.121(7) 0.089(6) 0.114(6) 0.011(5) 0.040(6) -0.005(5)
As1 0.0916(10) 0.0672(8) 0.1361(13) 0.0063(9) 0.0237(9) 0.0151(7)
As2 0.1032(11) 0.0652(8) 0.1136(11) -0.0097(8) 0.0289(9) -0.0194(7)
Sn1 0.0983(7) 0.0659(5) 0.0967(7) -0.0136(5) 0.0167(5) -0.0124(4)
Sn2 0.1014(7) 0.0671(5) 0.0960(7) 0.0108(4) 0.0132(5) 0.0019(4)
Sn3 0.1070(8) 0.0780(6) 0.1189(8) -0.0086(5) 0.0392(6) -0.0077(5)
Cl1 0.162(4) 0.099(3) 0.145(3) -0.052(3) 0.044(3) -0.039(2)
Cl2 0.143(4) 0.110(3) 0.127(3) 0.041(2) 0.021(3) 0.028(2)
Cl3 0.172(5) 0.142(4) 0.203(5) -0.021(3) 0.100(4) -0.015(3)

loop_
_atom_type_symbol
_atom_type_description
_atom_type_scat_dispersion_real
_atom_type_scat_dispersion_imag
_atom_type_scat_source
C C 0.0033 0.0016 'International Tables Vol C Tables 4.2.6.8 and 6.1.1.4'
H H 0.0000 0.0000 'International Tables Vol C Tables 4.2.6.8 and 6.1.1.4'
O O 0.0106 0.0060 'International Tables Vol C Tables 4.2.6.8 and 6.1.1.4'
As As 0.0499 2.0058 'International Tables Vol C Tables 4.2.6.8 and 6.1.1.4'
Sn Sn -0.6537 1.4246 'International Tables Vol C Tables 4.2.6.8 and 6.1.1.4'
Cl Cl 0.1484 0.1585 'International Tables Vol C Tables 4.2.6.8 and 6.1.1.4'

loop_
_geom_angle_atom_site_label_1
_geom_angle_atom_site_label_2
_geom_angle_atom_site_label_3
_geom_angle
_geom_angle_site_symmetry_1
_geom_angle_site_symmetry_3
C2 C1 As1 119(2) . .
C2 C1 H1A 107.6 . .
As1 C1 H1A 107.6 . .
C2 C1 H1B 107.6 . .
As1 C1 H1B 107.6 . .
H1A C1 H1B 107.0 . .
C1 C2 C3 108(3) . .
C1 C2 H2A 110.0 . .
C3 C2 H2A 110.0 . .
C1 C2 H2B 110.0 . .
C3 C2 H2B 110.0 . .
H2A C2 H2B 108.4 . .
C2 C3 H3A 109.5 . .
C2 C3 H3B 109.5 . .
H3A C3 H3B 109.5 . .
C2 C3 H3C 109.5 . .
H3A C3 H3C 109.5 . .
H3B C3 H3C 109.5 . .
C5 C4 As2 116.1(12) . .
C5 C4 H4A 108.3 . .
As2 C4 H4A 108.3 . .
C5 C4 H4B 108.3 . .
As2 C4 H4B 108.3 . .
H4A C4 H4B 107.4 . .
C4 C5 C6 106.8(15) . .
C4 C5 H5A 110.4 . .
C6 C5 H5A 110.4 . .
C4 C5 H5B 110.4 . .
C6 C5 H5B 110.4 . .
H5A C5 H5B 108.6 . .
C5 C6 H6A 109.5 . .
C5 C6 H6B 109.5 . .
H6A C6 H6B 109.5 . .
C5 C6 H6C 109.5 . .
H6A C6 H6C 109.5 . .
H6B C6 H6C 109.5 . .
O2 C7 C8 104.9(19) . .
O2 C7 H7A 110.8 . .
C8 C7 H7A 110.8 . .
O2 C7 H7B 110.8 . .
C8 C7 H7B 110.8 . .
H7A C7 H7B 108.8 . .
C7 C8 H8A 109.5 . .
C7 C8 H8B 109.5 . .
H8A C8 H8B 109.5 . .
C7 C8 H8C 109.5 . .
H8A C8 H8C 109.5 . .
H8B C8 H8C 109.5 . .
O3 C9 C10 107.7(18) . .
O3 C9 H9A 110.2 . .
C10 C9 H9A 110.2 . .
O3 C9 H9B 110.2 . .
C10 C9 H9B 110.2 . .
H9A C9 H9B 108.5 . .
C9 C10 H10A 109.5 . .
C9 C10 H10B 109.5 . .
H10A C10 H10B 109.5 . .
C9 C10 H10C 109.5 . .
H10A C10 H10C 109.5 . .
H10B C10 H10C 109.5 . .
O1 C11 C12 104.2(19) . .
O1 C11 H11A 110.9 . .
C12 C11 H11A 110.9 . .
O1 C11 H11B 110.9 . .
C12 C11 H11B 110.9 . .
H11A C11 H11B 108.9 . .
C11 C12 H12A 109.5 . .
C11 C12 H12B 109.5 . .
H12A C12 H12B 109.5 . .
C11 C12 H12C 109.5 . .
H12A C12 H12C 109.5 . .
H12B C12 H12C 109.5 . .
As1 O5 Sn1 126.2(4) . .
As1 O6 Sn3 125.0(5) . .
As1 O7 Sn2 136.1(5) 7 .
As2 O10 Sn1 136.1(5) . 7
As2 O9 Sn3 126.9(5) . .
As2 O8 Sn2 124.8(4) . .
Sn1 O4 Sn3 104.6(4) . .
Sn1 O4 Sn2 105.2(3) . .
Sn3 O4 Sn2 104.1(4) . .
C11 O1 Sn1 127.2(9) . .
C11 O1 Sn2 126.0(9) . .
Sn1 O1 Sn2 103.9(4) . .
C9 O3 Sn3 124.3(11) . .
C9 O3 Sn1 121.9(10) . .
Sn3 O3 Sn1 101.1(4) . .
C7 O2 Sn2 125.0(11) . .
C7 O2 Sn3 122.5(11) . .
Sn2 O2 Sn3 101.4(4) . .
O5 As1 O7 113.0(4) . 7
O5 As1 O6 109.7(4) . .
O7 As1 O6 107.7(4) 7 .
O5 As1 C1 108.6(7) . .
O7 As1 C1 115.8(9) 7 .
O6 As1 C1 101.3(8) . .
O10 As2 O9 105.4(5) . .
O10 As2 O8 113.6(4) . .
O9 As2 O8 110.5(4) . .
O10 As2 C4 112.1(6) . .
O9 As2 C4 112.0(7) . .
O8 As2 C4 103.5(6) . .
O4 Sn1 O5 90.6(3) . .
O4 Sn1 O1 75.8(3) . .
O5 Sn1 O1 166.4(3) . .
O4 Sn1 O10 96.9(3) . 7
O5 Sn1 O10 92.0(3) . 7
O1 Sn1 O10 89.7(4) . 7
O4 Sn1 O3 76.3(4) . .
O5 Sn1 O3 85.8(4) . .
O1 Sn1 O3 90.9(4) . .
O10 Sn1 O3 172.7(3) 7 .
O4 Sn1 Cl1 166.5(3) . .
O5 Sn1 Cl1 97.0(2) . .
O1 Sn1 Cl1 96.4(2) . .
O10 Sn1 Cl1 94.1(2) 7 .
O3 Sn1 Cl1 93.1(3) . .
O4 Sn1 Sn3 38.0(3) . .
O5 Sn1 Sn3 81.1(2) . .
O1 Sn1 Sn3 87.9(3) . .
O10 Sn1 Sn3 133.6(2) 7 .
O3 Sn1 Sn3 39.2(2) . .
Cl1 Sn1 Sn3 132.30(14) . .
O4 Sn1 Sn2 37.7(2) . .
O5 Sn1 Sn2 128.2(2) . .
O1 Sn1 Sn2 38.2(2) . .
O10 Sn1 Sn2 91.7(2) 7 .
O3 Sn1 Sn2 84.3(2) . .
Cl1 Sn1 Sn2 134.21(12) . .
Sn3 Sn1 Sn2 60.10(4) . .
O7 Sn2 O8 92.3(4) . .
O7 Sn2 O4 96.4(3) . .
O8 Sn2 O4 92.1(3) . .
O7 Sn2 O1 87.9(4) . .
O8 Sn2 O1 166.9(3) . .
O4 Sn2 O1 74.8(3) . .
O7 Sn2 O2 172.7(3) . .
O8 Sn2 O2 87.2(4) . .
O4 Sn2 O2 76.4(4) . .
O1 Sn2 O2 91.0(4) . .
O7 Sn2 Cl2 93.7(3) . .
O8 Sn2 Cl2 96.1(2) . .
O4 Sn2 Cl2 166.7(3) . .
O1 Sn2 Cl2 97.0(3) . .
O2 Sn2 Cl2 93.6(3) . .
O7 Sn2 Sn3 133.3(2) . .
O8 Sn2 Sn3 83.0(2) . .
O4 Sn2 Sn3 37.9(3) . .
O1 Sn2 Sn3 87.3(3) . .
O2 Sn2 Sn3 39.4(2) . .
Cl2 Sn2 Sn3 132.94(14) . .
O7 Sn2 Sn1 90.3(2) . .
O8 Sn2 Sn1 129.0(2) . .
O4 Sn2 Sn1 37.1(2) . .
O1 Sn2 Sn1 37.8(2) . .
O2 Sn2 Sn1 84.4(2) . .
Cl2 Sn2 Sn1 134.55(12) . .
Sn3 Sn2 Sn1 59.76(3) . .
O6 Sn3 O9 93.4(4) . .
O6 Sn3 O4 91.3(3) . .
O9 Sn3 O4 89.8(3) . .
O6 Sn3 O3 90.0(4) . .
O9 Sn3 O3 165.5(4) . .
O4 Sn3 O3 76.1(4) . .
O6 Sn3 O2 167.4(4) . .
O9 Sn3 O2 88.4(4) . .
O4 Sn3 O2 76.2(4) . .
O3 Sn3 O2 85.3(4) . .
O6 Sn3 Cl3 93.5(3) . .
O9 Sn3 Cl3 96.3(3) . .
O4 Sn3 Cl3 172.0(3) . .
O3 Sn3 Cl3 97.5(3) . .
O2 Sn3 Cl3 98.7(3) . .
O6 Sn3 Sn1 84.3(3) . .
O9 Sn3 Sn1 126.8(3) . .
O4 Sn3 Sn1 37.38(19) . .
O3 Sn3 Sn1 39.6(3) . .
O2 Sn3 Sn1 84.6(3) . .
Cl3 Sn3 Sn1 136.92(13) . .
O6 Sn3 Sn2 128.7(3) . .
O9 Sn3 Sn2 82.3(3) . .
O4 Sn3 Sn2 37.95(19) . .
O3 Sn3 Sn2 84.6(3) . .
O2 Sn3 Sn2 39.2(3) . .
Cl3 Sn3 Sn2 137.78(15) . .
Sn1 Sn3 Sn2 60.14(5) . .

loop_
_geom_bond_atom_site_label_1
_geom_bond_atom_site_label_2
_geom_bond_distance
_geom_bond_site_symmetry_2
C1 C2 1.435(18) .
C1 As1 1.94(2) .
C1 H1A 0.9700 .
C1 H1B 0.9700 .
C2 C3 1.49(4) .
C2 H2A 0.9700 .
C2 H2B 0.9700 .
C3 H3A 0.9600 .
C3 H3B 0.9600 .
C3 H3C 0.9600 .
C4 C5 1.476(15) .
C4 As2 1.893(16) .
C4 H4A 0.9700 .
C4 H4B 0.9700 .
C5 C6 1.532(12) .
C5 H5A 0.9700 .
C5 H5B 0.9700 .
C6 H6A 0.9600 .
C6 H6B 0.9600 .
C6 H6C 0.9600 .
C7 O2 1.48(2) .
C7 C8 1.524(17) .
C7 H7A 0.9700 .
C7 H7B 0.9700 .
C8 H8A 0.9600 .
C8 H8B 0.9600 .
C8 H8C 0.9600 .
C9 O3 1.47(2) .
C9 C10 1.491(16) .
C9 H9A 0.9700 .
C9 H9B 0.9700 .
C10 H10A 0.9600 .
C10 H10B 0.9600 .
C10 H10C 0.9600 .
C11 O1 1.493(19) .
C11 C12 1.508(18) .
C11 H11A 0.9700 .
C11 H11B 0.9700 .
C12 H12A 0.9600 .
C12 H12B 0.9600 .
C12 H12C 0.9600 .
O5 As1 1.645(9) .
O5 Sn1 2.047(8) .
O6 As1 1.690(9) .
O6 Sn3 2.003(9) .
O7 As1 1.689(9) 7
O7 Sn2 1.989(10) .
O10 As2 1.616(9) .
O10 Sn1 2.058(10) 7
O9 As2 1.650(10) .
O9 Sn3 2.020(9) .
O8 As2 1.686(8) .
O8 Sn2 2.002(7) .
O4 Sn1 2.034(7) .
O4 Sn3 2.063(10) .
O4 Sn2 2.063(7) .
O1 Sn1 2.057(8) .
O1 Sn2 2.075(8) .
O3 Sn3 2.090(9) .
O3 Sn1 2.108(11) .
O2 Sn2 2.098(11) .
O2 Sn3 2.106(9) .
As1 O7 1.689(9) 7
Sn1 O10 2.058(10) 7
Sn1 Cl1 2.341(3) .
Sn1 Sn3 3.2421(19) .
Sn1 Sn2 3.2546(18) .
Sn2 Cl2 2.344(4) .
Sn2 Sn3 3.253(2) .
Sn3 Cl3 2.335(6) .

loop_
_geom_hbond_atom_site_label_D
_geom_hbond_atom_site_label_H
_geom_hbond_atom_site_label_A
_geom_hbond_distance_DH
_geom_hbond_distance_HA
_geom_hbond_distance_DA
_geom_hbond_angle_DHA
_geom_hbond_site_symmetry_A
C1 H1A Cl2 0.97 2.89 3.82(2) 160.2 8_455
C7 H7A Cl2 0.97 2.90 3.44(2) 115.8 .
C7 H7B Cl3 0.97 3.02 3.54(2) 115.2 .
C9 H9B Cl1 0.97 2.80 3.36(2) 117.5 .
C9 H9A Cl3 0.97 3.02 3.54(2) 114.5 .
C11 H11A Cl1 0.97 3.00 3.49(2) 113.2 .
C11 H11B Cl2 0.97 3.07 3.503(19) 108.9 .
